data_4089046
loop_
_publ_author_name
'Rottsch\"afer, Dennis'
'Sch\"urmann, Christian J.'
'Lamm, Jan-Hendrik'
'Paesch, Alexander N.'
'Neumann, Beate'
'Ghadwal, Rajendra S.'

_publ_section_title
;
 Abnormal-NHC Palladium(II) Complexes: Rational Synthesis, Structural
 Elucidation, and Catalytic Activity
;
_journal_issue 19
_journal_name_full Organometallics
_journal_page_first 3421
_journal_paper_doi 10.1021/acs.organomet.6b00662
_journal_volume 35
_journal_year 2016
_chemical_formula_moiety 'C38 H44 Cl3 N3 Pd'
_chemical_formula_sum 'C38 H44 Cl3 N3 Pd'
_chemical_formula_weight 755.51
_space_group_crystal_system triclinic
_space_group_IT_number 2
_space_group_name_Hall '-P 1'
_space_group_name_H-M_alt 'P -1'
_atom_sites_solution_hydrogens geom
_audit_creation_method SHELXL-2014/7
_cell_angle_alpha 91.36(2)
_cell_angle_beta 91.14(2)
_cell_angle_gamma 99.93(3)
_cell_formula_units_Z 4
_cell_length_a 9.630(2)
_cell_length_b 15.348(2)
_cell_length_c 24.812(3)
_cell_measurement_reflns_used 5135
_cell_measurement_temperature 100(2)
_cell_measurement_theta_max 28.179
_cell_measurement_theta_min 2.319
_cell_volume 3610.2(10)
_computing_cell_refinement 'SAINT V7.12A'
_computing_data_collection 'APEX2 v2012.2'
_computing_data_reduction 'SAINT V7.12A'
_computing_molecular_graphics 'XP Version 5.1'
_computing_publication_material 'XP Version 5.1'
_computing_structure_refinement 'SHELXL-2014/7 (Sheldrick, 2014)'
_computing_structure_solution 'SHELXT (G.M.Sheldrick,Acta Cryst.(2015)A71,3-8)'
_diffrn_ambient_temperature 100(2)
_diffrn_measured_fraction_theta_full 1.000
_diffrn_measured_fraction_theta_max 0.997
_diffrn_measurement_device_type 'Bruker Smart APEX II Quazar'
_diffrn_measurement_method 'omega scans'
_diffrn_radiation_type MoK\a
_diffrn_radiation_wavelength 0.71073
_diffrn_reflns_av_unetI/netI 0.0258
_diffrn_reflns_Laue_measured_fraction_full 1.000
_diffrn_reflns_Laue_measured_fraction_max 0.997
_diffrn_reflns_limit_h_max 12
_diffrn_reflns_limit_h_min -12
_diffrn_reflns_limit_k_max 20
_diffrn_reflns_limit_k_min -20
_diffrn_reflns_limit_l_max 33
_diffrn_reflns_limit_l_min 0
_diffrn_reflns_number 17928
_diffrn_reflns_point_group_measured_fraction_full 1.000
_diffrn_reflns_point_group_measured_fraction_max 0.997
_diffrn_reflns_theta_full 25.242
_diffrn_reflns_theta_max 28.307
_diffrn_reflns_theta_min 1.347
_diffrn_source 'INCOATEC Microsource'
_exptl_absorpt_coefficient_mu 0.766
_exptl_absorpt_correction_T_max 0.431128
_exptl_absorpt_correction_T_min 0.349558
_exptl_absorpt_correction_type multi-scan
_exptl_absorpt_process_details 'TWINABS 2012/2'
_exptl_crystal_colour colourless
_exptl_crystal_density_diffrn 1.390
_exptl_crystal_description block
_exptl_crystal_F_000 1560
_exptl_crystal_size_max 0.217
_exptl_crystal_size_mid 0.213
_exptl_crystal_size_min 0.117
_refine_diff_density_max 2.051
_refine_diff_density_min -1.110
_refine_diff_density_rms 0.118
_refine_ls_extinction_method none
_refine_ls_goodness_of_fit_ref 1.195
_refine_ls_hydrogen_treatment constr
_refine_ls_matrix_type full
_refine_ls_number_parameters 828
_refine_ls_number_reflns 17928
_refine_ls_number_restraints 0
_refine_ls_restrained_S_all 1.195
_refine_ls_R_factor_all 0.0543
_refine_ls_R_factor_gt 0.0507
_refine_ls_shift/su_max 0.002
_refine_ls_shift/su_mean 0.000
_refine_ls_structure_factor_coef Fsqd
_refine_ls_weighting_details 'w=1/[\s^2^(Fo^2^)+(0.0372P)^2^+13.8983P] where P=(Fo^2^+2Fc^2^)/3'
_refine_ls_weighting_scheme calc
_refine_ls_wR_factor_gt 0.1319
_refine_ls_wR_factor_ref 0.1335
_reflns_Friedel_coverage 0.000
_reflns_number_gt 16586
_reflns_number_total 17928
_reflns_threshold_expression 'I > 2\s(I)'
_cod_data_source_file om6b00662_si_007.cif
_cod_data_source_block 6
_cod_database_code 4089046
_shelx_shelxl_version_number 2014/7
_shelx_space_group_comment
;
The symmetry employed for this shelxl refinement is uniquely defined
by the following loop, which should always be used as a source of
symmetry information in preference to the above space-group names.
They are only intended as comments.
;
_shelx_estimated_absorpt_t_min 0.851
_shelx_estimated_absorpt_t_max 0.916

loop_
_space_group_symop_operation_xyz
'x, y, z'
'-x, -y, -z'

loop_
_atom_site_label
_atom_site_type_symbol
_atom_site_fract_x
_atom_site_fract_y
_atom_site_fract_z
_atom_site_U_iso_or_equiv
_atom_site_adp_type
_atom_site_occupancy
_atom_site_site_symmetry_order
_atom_site_calc_flag
_atom_site_refinement_flags_posn
_atom_site_refinement_flags_adp
Pd1 Pd 0.35320(3) 0.72407(2) 0.05686(2) 0.01578(8) Uani 1 1 d . .
Cl2 Cl 0.21769(12) 0.75148(8) -0.01631(4) 0.0248(2) Uani 1 1 d . .
Cl3 Cl 0.48755(12) 0.68839(8) 0.12843(4) 0.0218(2) Uani 1 1 d . .
C4 C 0.2591(5) 0.8065(3) 0.09996(17) 0.0184(8) Uani 1 1 d . .
N5 N 0.1940(4) 0.7962(2) 0.14992(14) 0.0141(7) Uani 1 1 d . .
C6 C 0.1864(4) 0.7186(3) 0.18364(17) 0.0158(8) Uani 1 1 d . .
C7 C 0.1058(4) 0.6398(3) 0.16512(17) 0.0166(8) Uani 1 1 d . .
C8 C 0.0204(5) 0.6284(3) 0.11247(18) 0.0182(8) Uani 1 1 d . .
H8 H 0.0424 0.6847 0.0925 0.022 Uiso 1 1 calc R U
C9 C -0.1388(5) 0.6100(4) 0.1225(2) 0.0297(11) Uani 1 1 d . .
H9A H -0.1907 0.6061 0.0879 0.045 Uiso 1 1 calc R U
H9B H -0.1639 0.6582 0.1448 0.045 Uiso 1 1 calc R U
H9C H -0.1632 0.5541 0.1411 0.045 Uiso 1 1 calc R U
C10 C 0.0607(5) 0.5542(3) 0.0773(2) 0.0266(10) Uani 1 1 d . .
H10A H 0.0074 0.5497 0.0430 0.040 Uiso 1 1 calc R U
H10B H 0.0388 0.4981 0.0960 0.040 Uiso 1 1 calc R U
H10C H 0.1619 0.5671 0.0704 0.040 Uiso 1 1 calc R U
C11 C 0.1034(5) 0.5672(3) 0.1979(2) 0.0231(9) Uani 1 1 d . .
H11 H 0.0492 0.5120 0.1864 0.028 Uiso 1 1 calc R U
C12 C 0.1768(6) 0.5727(3) 0.2463(2) 0.0259(10) Uani 1 1 d . .
H12 H 0.1728 0.5219 0.2677 0.031 Uiso 1 1 calc R U
C13 C 0.2565(5) 0.6527(3) 0.26362(18) 0.0220(9) Uani 1 1 d . .
H13 H 0.3082 0.6557 0.2968 0.026 Uiso 1 1 calc R U
C14 C 0.2629(4) 0.7293(3) 0.23333(17) 0.0166(8) Uani 1 1 d . .
C15 C 0.3489(5) 0.8152(3) 0.25545(18) 0.0200(9) Uani 1 1 d . .
H15 H 0.3392 0.8630 0.2296 0.024 Uiso 1 1 calc R U
C16 C 0.5048(5) 0.8084(3) 0.2609(2) 0.0256(10) Uani 1 1 d . .
H16A H 0.5589 0.8658 0.2729 0.038 Uiso 1 1 calc R U
H16B H 0.5386 0.7912 0.2259 0.038 Uiso 1 1 calc R U
H16C H 0.5169 0.7637 0.2873 0.038 Uiso 1 1 calc R U
C17 C 0.2928(5) 0.8407(3) 0.31027(19) 0.0242(9) Uani 1 1 d . .
H17A H 0.3453 0.8983 0.3228 0.036 Uiso 1 1 calc R U
H17B H 0.3050 0.7958 0.3366 0.036 Uiso 1 1 calc R U
H17C H 0.1925 0.8442 0.3063 0.036 Uiso 1 1 calc R U
C18 C 0.1349(5) 0.8681(3) 0.16301(17) 0.0157(8) Uani 1 1 d . .
C19 C 0.0509(5) 0.8815(3) 0.21002(17) 0.0166(8) Uani 1 1 d . .
C20 C -0.0508(5) 0.8127(3) 0.22750(18) 0.0200(9) Uani 1 1 d . .
H20 H -0.0623 0.7560 0.2101 0.024 Uiso 1 1 calc R U
C21 C -0.1357(5) 0.8274(3) 0.27059(19) 0.0239(9) Uani 1 1 d . .
H21 H -0.2051 0.7805 0.2825 0.029 Uiso 1 1 calc R U
C22 C -0.1194(5) 0.9090(4) 0.29589(18) 0.0274(10) Uani 1 1 d . .
H22 H -0.1789 0.9185 0.3248 0.033 Uiso 1 1 calc R U
C23 C -0.0165(6) 0.9783(4) 0.27968(19) 0.0265(10) Uani 1 1 d . .
H23 H -0.0047 1.0345 0.2977 0.032 Uiso 1 1 calc R U
C24 C 0.0684(5) 0.9640(3) 0.23688(18) 0.0210(9) Uani 1 1 d . .
H24 H 0.1391 1.0107 0.2257 0.025 Uiso 1 1 calc R U
N25 N 0.1642(4) 0.9248(2) 0.12282(15) 0.0175(7) Uani 1 1 d . .
C26 C 0.1114(5) 1.0066(3) 0.11600(17) 0.0166(8) Uani 1 1 d . .
C27 C -0.0301(5) 1.0034(3) 0.10100(16) 0.0172(8) Uani 1 1 d . .
C28 C -0.1334(5) 0.9175(3) 0.09013(18) 0.0213(9) Uani 1 1 d . .
H28 H -0.0834 0.8671 0.0981 0.026 Uiso 1 1 calc R U
C29 C -0.2618(6) 0.9101(4) 0.1263(2) 0.0341(12) Uani 1 1 d . .
H29A H -0.2305 0.9123 0.1642 0.051 Uiso 1 1 calc R U
H29B H -0.3252 0.8540 0.1182 0.051 Uiso 1 1 calc R U
H29C H -0.3118 0.9594 0.1196 0.051 Uiso 1 1 calc R U
C30 C -0.1798(8) 0.9098(4) 0.0300(2) 0.0417(15) Uani 1 1 d . .
H30A H -0.0963 0.9158 0.0076 0.063 Uiso 1 1 calc R U
H30B H -0.2336 0.9567 0.0217 0.063 Uiso 1 1 calc R U
H30C H -0.2390 0.8519 0.0226 0.063 Uiso 1 1 calc R U
C31 C -0.0765(5) 1.0836(3) 0.09422(17) 0.0177(8) Uani 1 1 d . .
H31 H -0.1725 1.0835 0.0846 0.021 Uiso 1 1 calc R U
C32 C 0.0147(5) 1.1633(3) 0.10130(17) 0.0197(9) Uani 1 1 d . .
H32 H -0.0189 1.2172 0.0962 0.024 Uiso 1 1 calc R U
C33 C 0.1535(5) 1.1650(3) 0.11567(18) 0.0213(9) Uani 1 1 d . .
H33 H 0.2143 1.2206 0.1203 0.026 Uiso 1 1 calc R U
C34 C 0.2081(5) 1.0877(3) 0.12374(18) 0.0192(8) Uani 1 1 d . .
C35 C 0.3613(5) 1.0924(3) 0.1407(2) 0.0288(11) Uani 1 1 d . .
H35 H 0.3728 1.0335 0.1548 0.035 Uiso 1 1 calc R U
C36 C 0.4568(6) 1.1115(5) 0.0924(3) 0.0471(16) Uani 1 1 d . .
H36A H 0.5543 1.1088 0.1033 0.071 Uiso 1 1 calc R U
H36B H 0.4516 1.1707 0.0794 0.071 Uiso 1 1 calc R U
H36C H 0.4257 1.0674 0.0635 0.071 Uiso 1 1 calc R U
C37 C 0.4045(7) 1.1621(4) 0.1859(3) 0.0465(16) Uani 1 1 d . .
H37A H 0.5018 1.1609 0.1978 0.070 Uiso 1 1 calc R U
H37B H 0.3416 1.1491 0.2163 0.070 Uiso 1 1 calc R U
H37C H 0.3979 1.2208 0.1725 0.070 Uiso 1 1 calc R U
C38 C 0.2403(5) 0.8881(3) 0.08420(18) 0.0196(9) Uani 1 1 d . .
H38 H 0.2739 0.9154 0.0519 0.023 Uiso 1 1 calc R U
N39 N 0.4603(4) 0.6491(2) 0.00497(15) 0.0169(7) Uani 1 1 d . .
C40 C 0.6012(5) 0.6654(3) 0.00705(17) 0.0175(8) Uani 1 1 d . .
H40 H 0.6481 0.7053 0.0341 0.021 Uiso 1 1 calc R U
C41 C 0.6813(4) 0.6258(3) -0.02927(18) 0.0195(8) Uani 1 1 d . .
C42 C 0.6140(5) 0.5644(3) -0.06735(19) 0.0233(9) Uani 1 1 d . .
H42 H 0.6668 0.5355 -0.0919 0.028 Uiso 1 1 calc R U
C43 C 0.4684(5) 0.5461(3) -0.06869(19) 0.0264(10) Uani 1 1 d . .
H43 H 0.4195 0.5041 -0.0942 0.032 Uiso 1 1 calc R U
C44 C 0.3934(5) 0.5900(3) -0.03222(18) 0.0226(9) Uani 1 1 d . .
H44 H 0.2933 0.5779 -0.0336 0.027 Uiso 1 1 calc R U
Cl45 Cl 0.86243(11) 0.65482(8) -0.02496(5) 0.0249(2) Uani 1 1 d . .
Pd51 Pd 0.16197(3) 0.77932(2) 0.54895(2) 0.01469(7) Uani 1 1 d . .
Cl52 Cl 0.32434(12) 0.75613(7) 0.48543(4) 0.0223(2) Uani 1 1 d . .
Cl53 Cl 0.00090(11) 0.80271(7) 0.61290(4) 0.0221(2) Uani 1 1 d . .
C54 C 0.2349(4) 0.6926(3) 0.59444(17) 0.0152(8) Uani 1 1 d . .
N55 N 0.2795(4) 0.6941(2) 0.64805(14) 0.0147(7) Uani 1 1 d . .
C56 C 0.2964(4) 0.7724(3) 0.68356(17) 0.0136(7) Uani 1 1 d . .
C57 C 0.3956(5) 0.8452(3) 0.66970(17) 0.0159(8) Uani 1 1 d . .
C58 C 0.4986(5) 0.8445(3) 0.62362(19) 0.0198(8) Uani 1 1 d . .
H58 H 0.4684 0.7885 0.6018 0.024 Uiso 1 1 calc R U
C59 C 0.6488(5) 0.8439(4) 0.6460(2) 0.0309(11) Uani 1 1 d . .
H59A H 0.7129 0.8418 0.6160 0.046 Uiso 1 1 calc R U
H59B H 0.6486 0.7919 0.6682 0.046 Uiso 1 1 calc R U
H59C H 0.6805 0.8977 0.6681 0.046 Uiso 1 1 calc R U
C60 C 0.4963(5) 0.9219(3) 0.58629(19) 0.0248(9) Uani 1 1 d . .
H60A H 0.5511 0.9138 0.5542 0.037 Uiso 1 1 calc R U
H60B H 0.5376 0.9773 0.6053 0.037 Uiso 1 1 calc R U
H60C H 0.3987 0.9242 0.5754 0.037 Uiso 1 1 calc R U
C61 C 0.4045(5) 0.9231(3) 0.70138(19) 0.0224(9) Uani 1 1 d . .
H61 H 0.4706 0.9740 0.6928 0.027 Uiso 1 1 calc R U
C62 C 0.3174(5) 0.9265(3) 0.74518(19) 0.0215(9) Uani 1 1 d . .
H62 H 0.3223 0.9801 0.7657 0.026 Uiso 1 1 calc R U
C63 C 0.2245(5) 0.8528(3) 0.75884(18) 0.0207(9) Uani 1 1 d . .
H63 H 0.1680 0.8557 0.7895 0.025 Uiso 1 1 calc R U
C64 C 0.2106(5) 0.7734(3) 0.72890(18) 0.0182(8) Uani 1 1 d . .
C65 C 0.1101(6) 0.6930(3) 0.7477(2) 0.0273(11) Uani 1 1 d . .
H65 H 0.1120 0.6427 0.7214 0.033 Uiso 1 1 calc R U
C66 C 0.1608(7) 0.6667(4) 0.8036(2) 0.0373(13) Uani 1 1 d . .
H66A H 0.1006 0.6121 0.8145 0.056 Uiso 1 1 calc R U
H66B H 0.1551 0.7142 0.8301 0.056 Uiso 1 1 calc R U
H66C H 0.2586 0.6571 0.8016 0.056 Uiso 1 1 calc R U
C67 C -0.0416(6) 0.7113(4) 0.7500(2) 0.0392(14) Uani 1 1 d . .
H67A H -0.1056 0.6566 0.7582 0.059 Uiso 1 1 calc R U
H67B H -0.0690 0.7324 0.7150 0.059 Uiso 1 1 calc R U
H67C H -0.0469 0.7564 0.7781 0.059 Uiso 1 1 calc R U
C68 C 0.3222(4) 0.6168(3) 0.66012(17) 0.0155(8) Uani 1 1 d . .
C69 C 0.3812(5) 0.5869(3) 0.71022(16) 0.0168(8) Uani 1 1 d . .
C70 C 0.4988(5) 0.6368(3) 0.73650(18) 0.0206(9) Uani 1 1 d . .
H70 H 0.5336 0.6956 0.7261 0.025 Uiso 1 1 calc R U
C71 C 0.5650(5) 0.5988(4) 0.77858(19) 0.0278(10) Uani 1 1 d . .
H71 H 0.6445 0.6326 0.7970 0.033 Uiso 1 1 calc R U
C72 C 0.5166(6) 0.5134(4) 0.79358(19) 0.0273(10) Uani 1 1 d . .
H72 H 0.5658 0.4874 0.8207 0.033 Uiso 1 1 calc R U
C73 C 0.3964(6) 0.4654(3) 0.76912(18) 0.0261(10) Uani 1 1 d . .
H73 H 0.3604 0.4074 0.7806 0.031 Uiso 1 1 calc R U
C74 C 0.3282(5) 0.5021(3) 0.72773(17) 0.0228(9) Uani 1 1 d . .
H74 H 0.2449 0.4692 0.7112 0.027 Uiso 1 1 calc R U
N75 N 0.3014(4) 0.5651(2) 0.61522(14) 0.0152(7) Uani 1 1 d . .
C76 C 0.3503(5) 0.4813(3) 0.60749(16) 0.0149(8) Uani 1 1 d . .
C77 C 0.2484(5) 0.4035(3) 0.60493(16) 0.0163(8) Uani 1 1 d . .
C78 C 0.0913(5) 0.4054(3) 0.60564(19) 0.0208(9) Uani 1 1 d . .
H78 H 0.0778 0.4633 0.6222 0.025 Uiso 1 1 calc R U
C79 C 0.0113(6) 0.3317(4) 0.6385(2) 0.0306(11) Uani 1 1 d . .
H79A H -0.0897 0.3343 0.6367 0.046 Uiso 1 1 calc R U
H79B H 0.0451 0.3390 0.6762 0.046 Uiso 1 1 calc R U
H79C H 0.0269 0.2744 0.6240 0.046 Uiso 1 1 calc R U
C80 C 0.0304(5) 0.3989(3) 0.5477(2) 0.0270(10) Uani 1 1 d . .
H80A H -0.0708 0.4008 0.5484 0.040 Uiso 1 1 calc R U
H80B H 0.0448 0.3432 0.5305 0.040 Uiso 1 1 calc R U
H80C H 0.0782 0.4487 0.5272 0.040 Uiso 1 1 calc R U
C81 C 0.3009(5) 0.3244(3) 0.59957(17) 0.0202(9) Uani 1 1 d . .
H81 H 0.2370 0.2698 0.5983 0.024 Uiso 1 1 calc R U
C82 C 0.4435(5) 0.3241(3) 0.59615(18) 0.0214(9) Uani 1 1 d . .
H82 H 0.4764 0.2693 0.5932 0.026 Uiso 1 1 calc R U
C83 C 0.5398(5) 0.4027(3) 0.59698(17) 0.0183(8) Uani 1 1 d . .
H83 H 0.6375 0.4010 0.5938 0.022 Uiso 1 1 calc R U
C84 C 0.4953(5) 0.4837(3) 0.60237(16) 0.0156(8) Uani 1 1 d . .
C85 C 0.6015(5) 0.5699(3) 0.59999(17) 0.0180(8) Uani 1 1 d . .
H85 H 0.5571 0.6173 0.6175 0.022 Uiso 1 1 calc R U
C86 C 0.7380(6) 0.5676(4) 0.6308(3) 0.0426(15) Uani 1 1 d . .
H86A H 0.7948 0.6271 0.6328 0.064 Uiso 1 1 calc R U
H86B H 0.7906 0.5271 0.6121 0.064 Uiso 1 1 calc R U
H86C H 0.7171 0.5470 0.6673 0.064 Uiso 1 1 calc R U
C87 C 0.6274(7) 0.5957(5) 0.5417(2) 0.0459(17) Uani 1 1 d . .
H87A H 0.6927 0.6522 0.5409 0.069 Uiso 1 1 calc R U
H87B H 0.5379 0.6016 0.5239 0.069 Uiso 1 1 calc R U
H87C H 0.6685 0.5498 0.5228 0.069 Uiso 1 1 calc R U
C88 C 0.2491(4) 0.6116(3) 0.57452(17) 0.0164(8) Uani 1 1 d . .
H88 H 0.2269 0.5903 0.5386 0.020 Uiso 1 1 calc R U
N89 N 0.0765(4) 0.8602(2) 0.49382(15) 0.0168(7) Uani 1 1 d . .
C90 C -0.0636(5) 0.8555(3) 0.48949(18) 0.0180(8) Uani 1 1 d . .
H90 H -0.1232 0.8146 0.5107 0.022 Uiso 1 1 calc R U
C91 C -0.1240(5) 0.9091(3) 0.45462(18) 0.0210(9) Uani 1 1 d . .
C92 C -0.0388(6) 0.9702(3) 0.42439(19) 0.0251(10) Uani 1 1 d . .
H92 H -0.0779 1.0094 0.4018 0.030 Uiso 1 1 calc R U
C93 C 0.1054(6) 0.9726(3) 0.42811(19) 0.0263(10) Uani 1 1 d . .
H93 H 0.1668 1.0125 0.4069 0.032 Uiso 1 1 calc R U
C94 C 0.1606(5) 0.9167(3) 0.46273(18) 0.0206(8) Uani 1 1 d . .
H94 H 0.2597 0.9184 0.4645 0.025 Uiso 1 1 calc R U
Cl95 Cl -0.30493(13) 0.89945(8) 0.45132(5) 0.0294(2) Uani 1 1 d . .

loop_
_atom_site_aniso_label
_atom_site_aniso_U_11
_atom_site_aniso_U_22
_atom_site_aniso_U_33
_atom_site_aniso_U_23
_atom_site_aniso_U_13
_atom_site_aniso_U_12
Pd1 0.01426(14) 0.01668(15) 0.01813(15) 0.00206(11) 0.00160(11) 0.00722(11)
Cl2 0.0216(5) 0.0310(6) 0.0246(5) 0.0020(4) -0.0038(4) 0.0126(4)
Cl3 0.0216(5) 0.0242(5) 0.0225(5) 0.0023(4) -0.0009(4) 0.0121(4)
C4 0.019(2) 0.020(2) 0.019(2) 0.0017(16) 0.0023(15) 0.0120(17)
N5 0.0121(16) 0.0093(16) 0.0215(17) 0.0042(13) 0.0004(12) 0.0033(12)
C6 0.0139(19) 0.016(2) 0.0196(19) 0.0066(15) 0.0023(15) 0.0065(16)
C7 0.0149(19) 0.0101(18) 0.025(2) 0.0010(15) 0.0001(15) 0.0017(15)
C8 0.017(2) 0.0133(19) 0.025(2) 0.0000(16) -0.0018(16) 0.0033(16)
C9 0.019(2) 0.042(3) 0.028(2) -0.002(2) 0.0007(18) 0.004(2)
C10 0.028(2) 0.024(2) 0.029(2) -0.0047(18) -0.0029(19) 0.0098(19)
C11 0.027(2) 0.010(2) 0.032(2) 0.0029(17) 0.0019(18) 0.0004(17)
C12 0.035(3) 0.015(2) 0.029(2) 0.0098(18) 0.0028(19) 0.0094(19)
C13 0.024(2) 0.023(2) 0.021(2) 0.0040(17) -0.0015(17) 0.0096(18)
C14 0.0128(19) 0.017(2) 0.022(2) 0.0013(15) 0.0013(15) 0.0061(15)
C15 0.016(2) 0.021(2) 0.023(2) 0.0010(16) -0.0031(16) 0.0039(17)
C16 0.012(2) 0.028(3) 0.034(2) 0.0019(19) -0.0015(17) -0.0055(18)
C17 0.025(2) 0.022(2) 0.026(2) -0.0017(17) 0.0015(18) 0.0038(19)
C18 0.018(2) 0.0100(18) 0.0189(19) 0.0012(14) -0.0006(15) 0.0020(15)
C19 0.016(2) 0.016(2) 0.0195(19) 0.0028(15) -0.0015(15) 0.0073(16)
C20 0.015(2) 0.025(2) 0.022(2) 0.0024(17) 0.0017(16) 0.0098(17)
C21 0.017(2) 0.034(3) 0.023(2) 0.0078(18) 0.0042(16) 0.0106(19)
C22 0.024(2) 0.045(3) 0.018(2) -0.0011(19) 0.0009(17) 0.017(2)
C23 0.030(3) 0.032(3) 0.021(2) -0.0039(18) -0.0035(18) 0.018(2)
C24 0.020(2) 0.021(2) 0.022(2) -0.0007(16) -0.0020(16) 0.0051(17)
N25 0.0205(18) 0.0137(17) 0.0203(17) 0.0035(13) 0.0027(14) 0.0083(14)
C26 0.020(2) 0.0137(19) 0.0187(19) 0.0032(15) 0.0024(15) 0.0091(16)
C27 0.024(2) 0.0150(19) 0.0145(18) 0.0030(14) 0.0015(15) 0.0077(16)
C28 0.021(2) 0.020(2) 0.023(2) 0.0014(16) 0.0005(16) 0.0036(18)
C29 0.023(3) 0.036(3) 0.043(3) 0.010(2) 0.007(2) 0.004(2)
C30 0.063(4) 0.025(3) 0.029(3) -0.001(2) -0.008(3) -0.014(3)
C31 0.015(2) 0.017(2) 0.022(2) 0.0015(15) -0.0011(15) 0.0051(16)
C32 0.028(2) 0.0127(19) 0.020(2) 0.0029(15) 0.0001(16) 0.0077(17)
C33 0.031(2) 0.0098(19) 0.024(2) 0.0012(15) -0.0041(18) 0.0056(17)
C34 0.020(2) 0.016(2) 0.023(2) 0.0042(16) -0.0028(16) 0.0068(17)
C35 0.022(2) 0.021(2) 0.043(3) 0.007(2) -0.009(2) 0.0041(19)
C36 0.018(3) 0.049(4) 0.073(5) 0.013(3) 0.001(3) 0.001(3)
C37 0.043(4) 0.040(3) 0.057(4) -0.005(3) -0.031(3) 0.012(3)
C38 0.020(2) 0.019(2) 0.022(2) 0.0053(16) 0.0065(16) 0.0082(17)
N39 0.0115(16) 0.0173(18) 0.0232(18) -0.0001(14) 0.0005(13) 0.0064(14)
C40 0.019(2) 0.0119(19) 0.023(2) 0.0028(15) 0.0005(16) 0.0039(15)
C41 0.0127(19) 0.023(2) 0.024(2) 0.0061(17) 0.0024(15) 0.0065(16)
C42 0.027(2) 0.023(2) 0.022(2) -0.0032(17) 0.0013(17) 0.0112(18)
C43 0.028(2) 0.029(3) 0.023(2) -0.0061(18) -0.0025(18) 0.009(2)
C44 0.019(2) 0.025(2) 0.024(2) -0.0030(17) 0.0004(16) 0.0044(18)
Cl45 0.0156(5) 0.0300(6) 0.0311(6) 0.0039(4) 0.0037(4) 0.0084(4)
Pd51 0.01393(14) 0.01183(14) 0.01973(16) 0.00123(11) 0.00110(11) 0.00601(11)
Cl52 0.0221(5) 0.0213(5) 0.0260(5) 0.0014(4) 0.0073(4) 0.0102(4)
Cl53 0.0183(5) 0.0224(5) 0.0291(5) 0.0073(4) 0.0084(4) 0.0117(4)
C54 0.0102(18) 0.0120(19) 0.024(2) 0.0018(15) 0.0019(14) 0.0019(15)
N55 0.0161(17) 0.0100(16) 0.0184(16) -0.0020(12) 0.0024(13) 0.0034(13)
C56 0.0115(18) 0.0065(17) 0.0227(19) -0.0047(14) -0.0015(14) 0.0023(14)
C57 0.017(2) 0.0113(18) 0.0212(19) 0.0006(15) 0.0021(15) 0.0081(15)
C58 0.018(2) 0.014(2) 0.028(2) 0.0012(16) 0.0068(17) 0.0032(16)
C59 0.023(2) 0.033(3) 0.040(3) 0.015(2) 0.011(2) 0.011(2)
C60 0.027(2) 0.020(2) 0.027(2) 0.0049(17) 0.0031(18) 0.0021(19)
C61 0.021(2) 0.021(2) 0.026(2) 0.0005(17) 0.0030(17) 0.0042(18)
C62 0.021(2) 0.016(2) 0.028(2) -0.0052(17) 0.0028(17) 0.0065(17)
C63 0.023(2) 0.016(2) 0.024(2) -0.0043(16) 0.0042(17) 0.0085(17)
C64 0.015(2) 0.014(2) 0.026(2) -0.0014(16) 0.0026(16) 0.0016(15)
C65 0.031(3) 0.013(2) 0.035(3) -0.0056(18) 0.015(2) -0.0067(18)
C66 0.050(4) 0.024(3) 0.038(3) 0.004(2) 0.020(3) 0.002(2)
C67 0.027(3) 0.051(4) 0.036(3) -0.010(3) 0.012(2) -0.005(2)
C68 0.0171(19) 0.0097(18) 0.0196(19) -0.0005(14) 0.0008(15) 0.0021(15)
C69 0.018(2) 0.020(2) 0.0152(18) -0.0007(15) 0.0032(15) 0.0089(16)
C70 0.021(2) 0.019(2) 0.021(2) 0.0013(16) 0.0010(16) 0.0019(17)
C71 0.026(2) 0.038(3) 0.020(2) -0.0021(19) -0.0032(18) 0.008(2)
C72 0.036(3) 0.033(3) 0.017(2) 0.0031(18) 0.0001(18) 0.016(2)
C73 0.039(3) 0.022(2) 0.019(2) 0.0033(17) 0.0047(19) 0.009(2)
C74 0.032(3) 0.022(2) 0.016(2) -0.0006(16) 0.0019(17) 0.0081(19)
N75 0.0178(17) 0.0113(16) 0.0170(16) -0.0014(12) -0.0011(13) 0.0043(13)
C76 0.020(2) 0.0130(19) 0.0130(17) -0.0004(14) -0.0005(14) 0.0069(16)
C77 0.020(2) 0.015(2) 0.0149(18) -0.0005(14) -0.0002(15) 0.0061(16)
C78 0.022(2) 0.0109(19) 0.030(2) -0.0012(16) 0.0023(17) 0.0046(16)
C79 0.024(2) 0.026(3) 0.041(3) 0.007(2) 0.009(2) 0.001(2)
C80 0.026(2) 0.022(2) 0.033(2) -0.0001(19) -0.0034(19) 0.0035(18)
C81 0.028(2) 0.014(2) 0.020(2) -0.0001(15) 0.0028(16) 0.0065(17)
C82 0.028(2) 0.019(2) 0.021(2) 0.0013(16) 0.0058(17) 0.0139(18)
C83 0.017(2) 0.022(2) 0.0183(19) 0.0021(16) 0.0015(15) 0.0108(17)
C84 0.0161(19) 0.018(2) 0.0125(17) -0.0011(14) -0.0005(14) 0.0028(16)
C85 0.016(2) 0.020(2) 0.0167(19) -0.0005(15) 0.0013(15) 0.0023(16)
C86 0.027(3) 0.033(3) 0.065(4) 0.002(3) -0.021(3) 0.000(2)
C87 0.056(4) 0.051(4) 0.019(2) 0.005(2) 0.003(2) -0.026(3)
C88 0.0168(19) 0.017(2) 0.0173(18) 0.0004(15) -0.0016(15) 0.0080(16)
N89 0.0143(17) 0.0139(17) 0.0229(17) 0.0006(13) 0.0001(13) 0.0049(13)
C90 0.019(2) 0.0096(18) 0.027(2) -0.0002(15) 0.0004(16) 0.0045(15)
C91 0.027(2) 0.0125(19) 0.026(2) -0.0050(16) -0.0050(17) 0.0115(16)
C92 0.039(3) 0.016(2) 0.021(2) -0.0027(16) -0.0071(19) 0.0096(19)
C93 0.037(3) 0.018(2) 0.024(2) 0.0043(17) 0.0023(19) 0.0069(19)
C94 0.026(2) 0.0121(19) 0.024(2) -0.0002(16) 0.0030(17) 0.0021(16)
Cl95 0.0257(5) 0.0236(5) 0.0413(7) -0.0054(5) -0.0101(5) 0.0137(4)

loop_
_atom_type_symbol
_atom_type_description
_atom_type_scat_dispersion_real
_atom_type_scat_dispersion_imag
_atom_type_scat_source
C C 0.0033 0.0016 'International Tables Vol C Tables 4.2.6.8 and 6.1.1.4'
H H 0.0000 0.0000 'International Tables Vol C Tables 4.2.6.8 and 6.1.1.4'
N N 0.0061 0.0033 'International Tables Vol C Tables 4.2.6.8 and 6.1.1.4'
Cl Cl 0.1484 0.1585 'International Tables Vol C Tables 4.2.6.8 and 6.1.1.4'
Pd Pd -0.9988 1.0072 'International Tables Vol C Tables 4.2.6.8 and 6.1.1.4'

loop_
_geom_angle_atom_site_label_1
_geom_angle_atom_site_label_2
_geom_angle_atom_site_label_3
_geom_angle
C4 Pd1 N39 173.20(17)
C4 Pd1 Cl2 87.97(13)
N39 Pd1 Cl2 88.34(10)
C4 Pd1 Cl3 94.61(13)
N39 Pd1 Cl3 89.28(10)
Cl2 Pd1 Cl3 176.75(4)
C38 C4 N5 104.5(4)
C38 C4 Pd1 124.9(3)
N5 C4 Pd1 130.6(3)
C18 N5 C4 110.7(3)
C18 N5 C6 123.7(4)
C4 N5 C6 125.6(3)
C7 C6 C14 124.1(4)
C7 C6 N5 118.3(4)
C14 C6 N5 117.6(4)
C6 C7 C11 116.6(4)
C6 C7 C8 124.4(4)
C11 C7 C8 119.0(4)
C7 C8 C10 110.9(4)
C7 C8 C9 111.5(4)
C10 C8 C9 110.0(4)
C7 C8 H8 108.1
C10 C8 H8 108.1
C9 C8 H8 108.1
C8 C9 H9A 109.5
C8 C9 H9B 109.5
H9A C9 H9B 109.5
C8 C9 H9C 109.5
H9A C9 H9C 109.5
H9B C9 H9C 109.5
C8 C10 H10A 109.5
C8 C10 H10B 109.5
H10A C10 H10B 109.5
C8 C10 H10C 109.5
H10A C10 H10C 109.5
H10B C10 H10C 109.5
C12 C11 C7 122.3(4)
C12 C11 H11 118.8
C7 C11 H11 118.8
C11 C12 C13 119.6(4)
C11 C12 H12 120.2
C13 C12 H12 120.2
C12 C13 C14 121.6(4)
C12 C13 H13 119.2
C14 C13 H13 119.2
C13 C14 C6 115.8(4)
C13 C14 C15 118.9(4)
C6 C14 C15 125.4(4)
C14 C15 C16 111.0(4)
C14 C15 C17 110.5(4)
C16 C15 C17 110.4(4)
C14 C15 H15 108.3
C16 C15 H15 108.3
C17 C15 H15 108.3
C15 C16 H16A 109.5
C15 C16 H16B 109.5
H16A C16 H16B 109.5
C15 C16 H16C 109.5
H16A C16 H16C 109.5
H16B C16 H16C 109.5
C15 C17 H17A 109.5
C15 C17 H17B 109.5
H17A C17 H17B 109.5
C15 C17 H17C 109.5
H17A C17 H17C 109.5
H17B C17 H17C 109.5
N25 C18 N5 106.4(4)
N25 C18 C19 125.6(4)
N5 C18 C19 128.0(4)
C20 C19 C24 119.3(4)
C20 C19 C18 120.2(4)
C24 C19 C18 120.5(4)
C19 C20 C21 119.8(4)
C19 C20 H20 120.1
C21 C20 H20 120.1
C22 C21 C20 120.4(5)
C22 C21 H21 119.8
C20 C21 H21 119.8
C21 C22 C23 120.7(4)
C21 C22 H22 119.6
C23 C22 H22 119.6
C24 C23 C22 119.1(5)
C24 C23 H23 120.4
C22 C23 H23 120.4
C23 C24 C19 120.6(5)
C23 C24 H24 119.7
C19 C24 H24 119.7
C18 N25 C38 109.3(4)
C18 N25 C26 126.7(4)
C38 N25 C26 123.6(4)
C27 C26 C34 122.7(4)
C27 C26 N25 119.3(4)
C34 C26 N25 118.0(4)
C31 C27 C26 117.6(4)
C31 C27 C28 118.9(4)
C26 C27 C28 123.5(4)
C27 C28 C29 112.0(4)
C27 C28 C30 109.9(4)
C29 C28 C30 110.7(5)
C27 C28 H28 108.0
C29 C28 H28 108.0
C30 C28 H28 108.0
C28 C29 H29A 109.5
C28 C29 H29B 109.5
H29A C29 H29B 109.5
C28 C29 H29C 109.5
H29A C29 H29C 109.5
H29B C29 H29C 109.5
C28 C30 H30A 109.5
C28 C30 H30B 109.5
H30A C30 H30B 109.5
C28 C30 H30C 109.5
H30A C30 H30C 109.5
H30B C30 H30C 109.5
C32 C31 C27 121.1(4)
C32 C31 H31 119.4
C27 C31 H31 119.4
C33 C32 C31 120.5(4)
C33 C32 H32 119.8
C31 C32 H32 119.8
C32 C33 C34 122.0(4)
C32 C33 H33 119.0
C34 C33 H33 119.0
C33 C34 C26 116.2(4)
C33 C34 C35 120.4(4)
C26 C34 C35 123.4(4)
C34 C35 C36 110.5(4)
C34 C35 C37 111.2(5)
C36 C35 C37 110.7(5)
C34 C35 H35 108.1
C36 C35 H35 108.1
C37 C35 H35 108.1
C35 C36 H36A 109.5
C35 C36 H36B 109.5
H36A C36 H36B 109.5
C35 C36 H36C 109.5
H36A C36 H36C 109.5
H36B C36 H36C 109.5
C35 C37 H37A 109.5
C35 C37 H37B 109.5
H37A C37 H37B 109.5
C35 C37 H37C 109.5
H37A C37 H37C 109.5
H37B C37 H37C 109.5
C4 C38 N25 109.0(4)
C4 C38 H38 125.5
N25 C38 H38 125.5
C40 N39 C44 119.1(4)
C40 N39 Pd1 117.8(3)
C44 N39 Pd1 123.0(3)
N39 C40 C41 122.0(4)
N39 C40 H40 119.0
C41 C40 H40 119.0
C42 C41 C40 119.5(4)
C42 C41 Cl45 122.1(4)
C40 C41 Cl45 118.4(4)
C43 C42 C41 118.4(4)
C43 C42 H42 120.8
C41 C42 H42 120.8
C42 C43 C44 119.5(4)
C42 C43 H43 120.2
C44 C43 H43 120.2
N39 C44 C43 121.5(4)
N39 C44 H44 119.3
C43 C44 H44 119.3
C54 Pd51 N89 173.49(16)
C54 Pd51 Cl53 91.53(13)
N89 Pd51 Cl53 91.37(10)
C54 Pd51 Cl52 88.22(13)
N89 Pd51 Cl52 88.91(11)
Cl53 Pd51 Cl52 179.59(5)
C88 C54 N55 105.2(4)
C88 C54 Pd51 121.4(3)
N55 C54 Pd51 133.4(3)
C68 N55 C54 110.4(3)
C68 N55 C56 125.1(3)
C54 N55 C56 123.9(3)
C57 C56 C64 122.6(4)
C57 C56 N55 117.5(4)
C64 C56 N55 119.9(4)
C56 C57 C61 117.6(4)
C56 C57 C58 124.2(4)
C61 C57 C58 118.2(4)
C60 C58 C57 111.9(4)
C60 C58 C59 111.0(4)
C57 C58 C59 110.5(4)
C60 C58 H58 107.8
C57 C58 H58 107.8
C59 C58 H58 107.8
C58 C59 H59A 109.5
C58 C59 H59B 109.5
H59A C59 H59B 109.5
C58 C59 H59C 109.5
H59A C59 H59C 109.5
H59B C59 H59C 109.5
C58 C60 H60A 109.5
C58 C60 H60B 109.5
H60A C60 H60B 109.5
C58 C60 H60C 109.5
H60A C60 H60C 109.5
H60B C60 H60C 109.5
C62 C61 C57 120.7(4)
C62 C61 H61 119.6
C57 C61 H61 119.6
C63 C62 C61 120.1(4)
C63 C62 H62 119.9
C61 C62 H62 119.9
C62 C63 C64 121.9(4)
C62 C63 H63 119.1
C64 C63 H63 119.1
C63 C64 C56 117.0(4)
C63 C64 C65 119.2(4)
C56 C64 C65 123.8(4)
C64 C65 C67 111.2(4)
C64 C65 C66 109.3(4)
C67 C65 C66 110.7(4)
C64 C65 H65 108.6
C67 C65 H65 108.6
C66 C65 H65 108.6
C65 C66 H66A 109.5
C65 C66 H66B 109.5
H66A C66 H66B 109.5
C65 C66 H66C 109.5
H66A C66 H66C 109.5
H66B C66 H66C 109.5
C65 C67 H67A 109.5
C65 C67 H67B 109.5
H67A C67 H67B 109.5
C65 C67 H67C 109.5
H67A C67 H67C 109.5
H67B C67 H67C 109.5
N75 C68 N55 106.7(4)
N75 C68 C69 121.9(4)
N55 C68 C69 131.4(4)
C70 C69 C74 119.6(4)
C70 C69 C68 121.3(4)
C74 C69 C68 118.6(4)
C69 C70 C71 118.9(4)
C69 C70 H70 120.6
C71 C70 H70 120.6
C72 C71 C70 121.0(5)
C72 C71 H71 119.5
C70 C71 H71 119.5
C71 C72 C73 120.0(5)
C71 C72 H72 120.0
C73 C72 H72 120.0
C72 C73 C74 119.9(5)
C72 C73 H73 120.1
C74 C73 H73 120.1
C73 C74 C69 120.5(5)
C73 C74 H74 119.8
C69 C74 H74 119.8
C68 N75 C88 108.8(3)
C68 N75 C76 125.4(3)
C88 N75 C76 124.9(3)
C84 C76 C77 124.6(4)
C84 C76 N75 117.6(4)
C77 C76 N75 117.8(4)
C81 C77 C76 115.7(4)
C81 C77 C78 122.0(4)
C76 C77 C78 122.3(4)
C77 C78 C79 112.5(4)
C77 C78 C80 109.9(4)
C79 C78 C80 109.7(4)
C77 C78 H78 108.2
C79 C78 H78 108.2
C80 C78 H78 108.2
C78 C79 H79A 109.5
C78 C79 H79B 109.5
H79A C79 H79B 109.5
C78 C79 H79C 109.5
H79A C79 H79C 109.5
H79B C79 H79C 109.5
C78 C80 H80A 109.5
C78 C80 H80B 109.5
H80A C80 H80B 109.5
C78 C80 H80C 109.5
H80A C80 H80C 109.5
H80B C80 H80C 109.5
C82 C81 C77 121.3(4)
C82 C81 H81 119.4
C77 C81 H81 119.4
C81 C82 C83 121.0(4)
C81 C82 H82 119.5
C83 C82 H82 119.5
C84 C83 C82 120.8(4)
C84 C83 H83 119.6
C82 C83 H83 119.6
C83 C84 C76 116.5(4)
C83 C84 C85 120.3(4)
C76 C84 C85 123.1(4)
C86 C85 C87 111.7(5)
C86 C85 C84 113.4(4)
C87 C85 C84 110.4(4)
C86 C85 H85 107.0
C87 C85 H85 107.0
C84 C85 H85 107.0
C85 C86 H86A 109.5
C85 C86 H86B 109.5
H86A C86 H86B 109.5
C85 C86 H86C 109.5
H86A C86 H86C 109.5
H86B C86 H86C 109.5
C85 C87 H87A 109.5
C85 C87 H87B 109.5
H87A C87 H87B 109.5
C85 C87 H87C 109.5
H87A C87 H87C 109.5
H87B C87 H87C 109.5
C54 C88 N75 108.8(4)
C54 C88 H88 125.6
N75 C88 H88 125.6
C90 N89 C94 119.1(4)
C90 N89 Pd51 119.8(3)
C94 N89 Pd51 121.1(3)
N89 C90 C91 121.6(4)
N89 C90 H90 119.2
C91 C90 H90 119.2
C92 C91 C90 119.9(4)
C92 C91 Cl95 121.1(4)
C90 C91 Cl95 119.0(4)
C91 C92 C93 117.8(4)
C91 C92 H92 121.1
C93 C92 H92 121.1
C92 C93 C94 120.1(5)
C92 C93 H93 119.9
C94 C93 H93 119.9
N89 C94 C93 121.4(4)
N89 C94 H94 119.3
C93 C94 H94 119.3

loop_
_geom_bond_atom_site_label_1
_geom_bond_atom_site_label_2
_geom_bond_distance
Pd1 C4 1.984(4)
Pd1 N39 2.106(4)
Pd1 Cl2 2.3038(12)
Pd1 Cl3 2.3081(12)
C4 C38 1.361(6)
C4 N5 1.401(5)
N5 C18 1.362(5)
N5 C6 1.463(5)
C6 C7 1.383(6)
C6 C14 1.415(6)
C7 C11 1.392(6)
C7 C8 1.520(6)
C8 C10 1.525(6)
C8 C9 1.536(6)
C8 H8 1.0000
C9 H9A 0.9800
C9 H9B 0.9800
C9 H9C 0.9800
C10 H10A 0.9800
C10 H10B 0.9800
C10 H10C 0.9800
C11 C12 1.374(7)
C11 H11 0.9500
C12 C13 1.384(7)
C12 H12 0.9500
C13 C14 1.404(6)
C13 H13 0.9500
C14 C15 1.516(6)
C15 C16 1.526(6)
C15 C17 1.540(6)
C15 H15 1.0000
C16 H16A 0.9800
C16 H16B 0.9800
C16 H16C 0.9800
C17 H17A 0.9800
C17 H17B 0.9800
C17 H17C 0.9800
C18 N25 1.342(5)
C18 C19 1.463(6)
C19 C20 1.394(6)
C19 C24 1.399(6)
C20 C21 1.396(6)
C20 H20 0.9500
C21 C22 1.370(8)
C21 H21 0.9500
C22 C23 1.396(8)
C22 H22 0.9500
C23 C24 1.389(7)
C23 H23 0.9500
C24 H24 0.9500
N25 C38 1.385(6)
N25 C26 1.445(5)
C26 C27 1.397(6)
C26 C34 1.427(6)
C27 C31 1.392(6)
C27 C28 1.524(6)
C28 C29 1.532(7)
C28 C30 1.545(7)
C28 H28 1.0000
C29 H29A 0.9800
C29 H29B 0.9800
C29 H29C 0.9800
C30 H30A 0.9800
C30 H30B 0.9800
C30 H30C 0.9800
C31 C32 1.383(6)
C31 H31 0.9500
C32 C33 1.372(7)
C32 H32 0.9500
C33 C34 1.395(6)
C33 H33 0.9500
C34 C35 1.516(6)
C35 C36 1.529(9)
C35 C37 1.530(8)
C35 H35 1.0000
C36 H36A 0.9800
C36 H36B 0.9800
C36 H36C 0.9800
C37 H37A 0.9800
C37 H37B 0.9800
C37 H37C 0.9800
C38 H38 0.9500
N39 C40 1.336(6)
N39 C44 1.351(6)
C40 C41 1.393(6)
C40 H40 0.9500
C41 C42 1.388(7)
C41 Cl45 1.725(4)
C42 C43 1.381(7)
C42 H42 0.9500
C43 C44 1.399(7)
C43 H43 0.9500
C44 H44 0.9500
Pd51 C54 1.975(4)
Pd51 N89 2.116(4)
Pd51 Cl53 2.3056(12)
Pd51 Cl52 2.3063(12)
C54 C88 1.357(6)
C54 N55 1.388(6)
N55 C68 1.359(5)
N55 C56 1.458(5)
C56 C57 1.393(6)
C56 C64 1.410(6)
C57 C61 1.404(6)
C57 C58 1.529(6)
C58 C60 1.526(6)
C58 C59 1.541(7)
C58 H58 1.0000
C59 H59A 0.9800
C59 H59B 0.9800
C59 H59C 0.9800
C60 H60A 0.9800
C60 H60B 0.9800
C60 H60C 0.9800
C61 C62 1.391(6)
C61 H61 0.9500
C62 C63 1.370(7)
C62 H62 0.9500
C63 C64 1.396(6)
C63 H63 0.9500
C64 C65 1.520(6)
C65 C67 1.536(8)
C65 C66 1.547(8)
C65 H65 1.0000
C66 H66A 0.9800
C66 H66B 0.9800
C66 H66C 0.9800
C67 H67A 0.9800
C67 H67B 0.9800
C67 H67C 0.9800
C68 N75 1.343(5)
C68 C69 1.472(6)
C69 C70 1.394(6)
C69 C74 1.397(6)
C70 C71 1.402(7)
C70 H70 0.9500
C71 C72 1.377(8)
C71 H71 0.9500
C72 C73 1.381(8)
C72 H72 0.9500
C73 C74 1.390(7)
C73 H73 0.9500
C74 H74 0.9500
N75 C88 1.386(5)
N75 C76 1.454(5)
C76 C84 1.399(6)
C76 C77 1.407(6)
C77 C81 1.398(6)
C77 C78 1.518(6)
C78 C79 1.519(7)
C78 C80 1.537(7)
C78 H78 1.0000
C79 H79A 0.9800
C79 H79B 0.9800
C79 H79C 0.9800
C80 H80A 0.9800
C80 H80B 0.9800
C80 H80C 0.9800
C81 C82 1.379(7)
C81 H81 0.9500
C82 C83 1.388(7)
C82 H82 0.9500
C83 C84 1.388(6)
C83 H83 0.9500
C84 C85 1.530(6)
C85 C86 1.513(7)
C85 C87 1.523(6)
C85 H85 1.0000
C86 H86A 0.9800
C86 H86B 0.9800
C86 H86C 0.9800
C87 H87A 0.9800
C87 H87B 0.9800
C87 H87C 0.9800
C88 H88 0.9500
N89 C90 1.341(6)
N89 C94 1.348(6)
C90 C91 1.394(6)
C90 H90 0.9500
C91 C92 1.382(7)
C91 Cl95 1.723(5)
C92 C93 1.384(7)
C92 H92 0.9500
C93 C94 1.389(6)
C93 H93 0.9500
C94 H94 0.9500

loop_
_geom_torsion_atom_site_label_1
_geom_torsion_atom_site_label_2
_geom_torsion_atom_site_label_3
_geom_torsion_atom_site_label_4
_geom_torsion
C38 C4 N5 C18 1.5(5)
Pd1 C4 N5 C18 -176.1(3)
C38 C4 N5 C6 -179.7(4)
Pd1 C4 N5 C6 2.7(6)
C18 N5 C6 C7 111.1(5)
C4 N5 C6 C7 -67.5(6)
C18 N5 C6 C14 -69.0(5)
C4 N5 C6 C14 112.3(5)
C14 C6 C7 C11 -1.0(7)
N5 C6 C7 C11 178.8(4)
C14 C6 C7 C8 178.4(4)
N5 C6 C7 C8 -1.8(6)
C6 C7 C8 C10 125.0(5)
C11 C7 C8 C10 -55.7(6)
C6 C7 C8 C9 -112.0(5)
C11 C7 C8 C9 67.3(5)
C6 C7 C11 C12 0.1(7)
C8 C7 C11 C12 -179.3(4)
C7 C11 C12 C13 -0.1(8)
C11 C12 C13 C14 1.0(8)
C12 C13 C14 C6 -1.8(7)
C12 C13 C14 C15 178.3(4)
C7 C6 C14 C13 1.8(6)
N5 C6 C14 C13 -178.0(4)
C7 C6 C14 C15 -178.3(4)
N5 C6 C14 C15 1.9(6)
C13 C14 C15 C16 63.2(5)
C6 C14 C15 C16 -116.7(5)
C13 C14 C15 C17 -59.6(5)
C6 C14 C15 C17 120.5(5)
C4 N5 C18 N25 -1.4(5)
C6 N5 C18 N25 179.8(4)
C4 N5 C18 C19 176.4(4)
C6 N5 C18 C19 -2.5(7)
N25 C18 C19 C20 135.5(5)
N5 C18 C19 C20 -41.8(6)
N25 C18 C19 C24 -42.5(6)
N5 C18 C19 C24 140.2(5)
C24 C19 C20 C21 1.4(6)
C18 C19 C20 C21 -176.6(4)
C19 C20 C21 C22 -0.1(7)
C20 C21 C22 C23 -1.1(7)
C21 C22 C23 C24 1.0(7)
C22 C23 C24 C19 0.4(7)
C20 C19 C24 C23 -1.6(7)
C18 C19 C24 C23 176.5(4)
N5 C18 N25 C38 0.7(5)
C19 C18 N25 C38 -177.1(4)
N5 C18 N25 C26 173.2(4)
C19 C18 N25 C26 -4.6(7)
C18 N25 C26 C27 -71.6(6)
C38 N25 C26 C27 100.0(5)
C18 N25 C26 C34 109.9(5)
C38 N25 C26 C34 -78.6(6)
C34 C26 C27 C31 -0.8(6)
N25 C26 C27 C31 -179.3(4)
C34 C26 C27 C28 177.2(4)
N25 C26 C27 C28 -1.3(6)
C31 C27 C28 C29 -59.4(5)
C26 C27 C28 C29 122.6(5)
C31 C27 C28 C30 64.1(6)
C26 C27 C28 C30 -113.9(5)
C26 C27 C31 C32 0.9(6)
C28 C27 C31 C32 -177.2(4)
C27 C31 C32 C33 -0.5(7)
C31 C32 C33 C34 -0.1(7)
C32 C33 C34 C26 0.2(7)
C32 C33 C34 C35 -178.7(5)
C27 C26 C34 C33 0.2(6)
N25 C26 C34 C33 178.7(4)
C27 C26 C34 C35 179.1(4)
N25 C26 C34 C35 -2.4(6)
C33 C34 C35 C36 -78.3(6)
C26 C34 C35 C36 102.8(6)
C33 C34 C35 C37 45.0(7)
C26 C34 C35 C37 -133.9(5)
N5 C4 C38 N25 -1.1(5)
Pd1 C4 C38 N25 176.7(3)
C18 N25 C38 C4 0.3(5)
C26 N25 C38 C4 -172.6(4)
C44 N39 C40 C41 2.5(6)
Pd1 N39 C40 C41 -173.4(3)
N39 C40 C41 C42 -3.0(7)
N39 C40 C41 Cl45 177.3(3)
C40 C41 C42 C43 1.5(7)
Cl45 C41 C42 C43 -178.8(4)
C41 C42 C43 C44 0.4(7)
C40 N39 C44 C43 -0.4(7)
Pd1 N39 C44 C43 175.2(4)
C42 C43 C44 N39 -1.0(8)
C88 C54 N55 C68 1.2(5)
Pd51 C54 N55 C68 -179.3(3)
C88 C54 N55 C56 173.1(4)
Pd51 C54 N55 C56 -7.4(6)
C68 N55 C56 C57 108.5(5)
C54 N55 C56 C57 -62.2(5)
C68 N55 C56 C64 -73.6(5)
C54 N55 C56 C64 115.7(5)
C64 C56 C57 C61 -2.8(6)
N55 C56 C57 C61 175.1(4)
C64 C56 C57 C58 174.9(4)
N55 C56 C57 C58 -7.2(6)
C56 C57 C58 C60 129.5(4)
C61 C57 C58 C60 -52.8(6)
C56 C57 C58 C59 -106.3(5)
C61 C57 C58 C59 71.4(5)
C56 C57 C61 C62 0.4(7)
C58 C57 C61 C62 -177.4(4)
C57 C61 C62 C63 1.9(7)
C61 C62 C63 C64 -2.0(7)
C62 C63 C64 C56 -0.2(7)
C62 C63 C64 C65 177.4(5)
C57 C56 C64 C63 2.7(6)
N55 C56 C64 C63 -175.1(4)
C57 C56 C64 C65 -174.8(4)
N55 C56 C64 C65 7.4(7)
C63 C64 C65 C67 59.7(6)
C56 C64 C65 C67 -122.9(5)
C63 C64 C65 C66 -62.7(6)
C56 C64 C65 C66 114.7(5)
C54 N55 C68 N75 -1.8(5)
C56 N55 C68 N75 -173.6(4)
C54 N55 C68 C69 178.2(4)
C56 N55 C68 C69 6.4(7)
N75 C68 C69 C70 126.4(5)
N55 C68 C69 C70 -53.6(7)
N75 C68 C69 C74 -45.8(6)
N55 C68 C69 C74 134.2(5)
C74 C69 C70 C71 2.8(7)
C68 C69 C70 C71 -169.3(4)
C69 C70 C71 C72 0.8(7)
C70 C71 C72 C73 -3.6(8)
C71 C72 C73 C74 2.9(7)
C72 C73 C74 C69 0.7(7)
C70 C69 C74 C73 -3.6(7)
C68 C69 C74 C73 168.7(4)
N55 C68 N75 C88 1.7(5)
C69 C68 N75 C88 -178.3(4)
N55 C68 N75 C76 171.0(4)
C69 C68 N75 C76 -8.9(7)
C68 N75 C76 C84 -70.6(5)
C88 N75 C76 C84 97.1(5)
C68 N75 C76 C77 110.3(5)
C88 N75 C76 C77 -82.1(5)
C84 C76 C77 C81 3.3(6)
N75 C76 C77 C81 -177.6(4)
C84 C76 C77 C78 -174.3(4)
N75 C76 C77 C78 4.8(6)
C81 C77 C78 C79 41.2(6)
C76 C77 C78 C79 -141.3(4)
C81 C77 C78 C80 -81.3(5)
C76 C77 C78 C80 96.2(5)
C76 C77 C81 C82 -1.1(6)
C78 C77 C81 C82 176.5(4)
C77 C81 C82 C83 -1.1(7)
C81 C82 C83 C84 1.3(7)
C82 C83 C84 C76 0.8(6)
C82 C83 C84 C85 -176.5(4)
C77 C76 C84 C83 -3.2(6)
N75 C76 C84 C83 177.7(4)
C77 C76 C84 C85 174.0(4)
N75 C76 C84 C85 -5.1(6)
C83 C84 C85 C86 -42.2(6)
C76 C84 C85 C86 140.7(5)
C83 C84 C85 C87 84.0(6)
C76 C84 C85 C87 -93.0(6)
N55 C54 C88 N75 -0.1(5)
Pd51 C54 C88 N75 -179.7(3)
C68 N75 C88 C54 -1.0(5)
C76 N75 C88 C54 -170.4(4)
C94 N89 C90 C91 -1.6(6)
Pd51 N89 C90 C91 178.5(3)
N89 C90 C91 C92 -1.5(7)
N89 C90 C91 Cl95 -179.9(3)
C90 C91 C92 C93 3.2(7)
Cl95 C91 C92 C93 -178.4(4)
C91 C92 C93 C94 -2.1(7)
C90 N89 C94 C93 2.7(6)
Pd51 N89 C94 C93 -177.3(3)
C92 C93 C94 N89 -0.9(7)
